data_4001378
loop_
_publ_author_name
'Liu, Pei-Pei'
'Cheng, Ai-Ling'
'Liu, Na'
'Sun, Wei-Wei'
'Gao, En-Qing'

_publ_section_title
;
 Toward Tuning the Bulk Magnetic Behaviors of Metal&#x2212;Azido Materials
 by Organic Pillars
;
_journal_issue 11
_journal_name_full 'Chemistry of Materials'
_journal_page_first 2724
_journal_paper_doi 10.1021/cm0708416
_journal_volume 19
_journal_year 2007
_chemical_formula_sum 'C6 H10 Cu2 N20'
_chemical_formula_weight 489.42
_chemical_name_systematic
; 
 ? 
;
_space_group_IT_number 14
_symmetry_cell_setting monoclinic
_symmetry_space_group_name_Hall '-P 2ybc'
_symmetry_space_group_name_H-M 'P 1 21/c 1'
_atom_sites_solution_hydrogens geom
_atom_sites_solution_primary direct
_atom_sites_solution_secondary difmap
_audit_creation_method SHELXL-97
_cell_angle_alpha 90.00
_cell_angle_beta 95.931(2)
_cell_angle_gamma 90.00
_cell_formula_units_Z 2
_cell_length_a 11.859(2)
_cell_length_b 6.3786(11)
_cell_length_c 10.7701(18)
_cell_measurement_reflns_used 1681
_cell_measurement_temperature 298(2)
_cell_measurement_theta_max 27.609
_cell_measurement_theta_min 3.455
_cell_volume 810.3(2)
_computing_cell_refinement 'Bruker SMART'
_computing_data_collection 'Bruker SMART'
_computing_data_reduction 'Bruker SHELXTL'
_computing_molecular_graphics 'Bruker SHELXTL'
_computing_publication_material 'Bruker SHELXTL'
_computing_structure_refinement 'Bruker SHELXTL'
_computing_structure_solution 'Bruker SHELXTL'
_diffrn_ambient_temperature 298(2)
_diffrn_measured_fraction_theta_full 0.994
_diffrn_measured_fraction_theta_max 0.994
_diffrn_measurement_device_type 'CCD area detector'
_diffrn_measurement_method 'phi and omega scans'
_diffrn_radiation_monochromator graphite
_diffrn_radiation_source 'fine-focus sealed tube'
_diffrn_radiation_type MoK\a
_diffrn_radiation_wavelength 0.71073
_diffrn_reflns_av_R_equivalents 0.0379
_diffrn_reflns_av_sigmaI/netI 0.0399
_diffrn_reflns_limit_h_max 15
_diffrn_reflns_limit_h_min -15
_diffrn_reflns_limit_k_max 8
_diffrn_reflns_limit_k_min -8
_diffrn_reflns_limit_l_max 13
_diffrn_reflns_limit_l_min -13
_diffrn_reflns_number 6705
_diffrn_reflns_theta_full 27.50
_diffrn_reflns_theta_max 27.50
_diffrn_reflns_theta_min 1.73
_diffrn_standards_decay_% 2.5
_exptl_absorpt_coefficient_mu 2.672
_exptl_absorpt_correction_T_max 0.7759
_exptl_absorpt_correction_T_min 0.5011
_exptl_absorpt_correction_type multi-scan
_exptl_crystal_colour brown
_exptl_crystal_density_diffrn 2.006
_exptl_crystal_density_method 'not measured'
_exptl_crystal_description plate
_exptl_crystal_F_000 488
_exptl_crystal_size_max 0.30
_exptl_crystal_size_mid 0.30
_exptl_crystal_size_min 0.10
_refine_diff_density_max 0.616
_refine_diff_density_min -0.463
_refine_diff_density_rms 0.091
_refine_ls_extinction_method none
_refine_ls_goodness_of_fit_ref 1.049
_refine_ls_hydrogen_treatment constr
_refine_ls_matrix_type full
_refine_ls_number_parameters 127
_refine_ls_number_reflns 1855
_refine_ls_number_restraints 0
_refine_ls_restrained_S_all 1.049
_refine_ls_R_factor_all 0.0524
_refine_ls_R_factor_gt 0.0423
_refine_ls_shift/su_max 0.001
_refine_ls_shift/su_mean 0.000
_refine_ls_structure_factor_coef Fsqd
_refine_ls_weighting_details 'calc w=1/[\s^2^(Fo^2^)+(0.0358P)^2^+1.5667P] where P=(Fo^2^+2Fc^2^)/3'
_refine_ls_weighting_scheme calc
_refine_ls_wR_factor_gt 0.0929
_refine_ls_wR_factor_ref 0.0976
_reflns_number_gt 1550
_reflns_number_total 1855
_reflns_threshold_expression >2sigma(I)
_cod_data_source_file cm0708416si20070327_093936.cif
_cod_data_source_block 2
_cod_original_sg_symbol_H-M P2(1)/c
_cod_database_code 4001378

loop_
_symmetry_equiv_pos_as_xyz
'x, y, z'
'-x, y+1/2, -z+1/2'
'-x, -y, -z'
'x, -y-1/2, z-1/2'

loop_
_atom_site_label
_atom_site_type_symbol
_atom_site_fract_x
_atom_site_fract_y
_atom_site_fract_z
_atom_site_U_iso_or_equiv
_atom_site_adp_type
_atom_site_occupancy
_atom_site_symmetry_multiplicity
_atom_site_calc_flag
_atom_site_refinement_flags
Cu1 Cu 0.54906(3) 0.95775(7) 0.87338(4) 0.02520(16) Uani 1 1 d .
N1 N 0.4041(2) 0.9498(5) 0.9516(3) 0.0308(7) Uani 1 1 d .
N2 N 0.3123(3) 0.9197(5) 0.8920(3) 0.0276(7) Uani 1 1 d .
N3 N 0.2279(3) 0.8931(7) 0.8336(3) 0.0475(10) Uani 1 1 d .
N4 N 0.4824(3) 0.8284(5) 0.7138(3) 0.0282(7) Uani 1 1 d .
N5 N 0.4285(3) 0.9441(5) 0.6421(3) 0.0325(7) Uani 1 1 d .
N6 N 0.3783(4) 1.0523(7) 0.5718(4) 0.0594(12) Uani 1 1 d .
N7 N 0.7023(2) 0.9593(6) 0.8129(3) 0.0320(7) Uani 1 1 d .
N8 N 0.7996(3) 1.0058(10) 0.8824(4) 0.0811(18) Uani 1 1 d .
N9 N 0.8838(3) 0.9752(10) 0.8180(4) 0.0831(19) Uani 1 1 d .
N10 N 0.8410(3) 0.9090(6) 0.7063(3) 0.0437(9) Uani 1 1 d .
C1 C 0.7312(3) 0.9021(6) 0.7047(4) 0.0341(9) Uani 1 1 d .
H1A H 0.6811 0.8624 0.6367 0.041 Uiso 1 1 calc R
C2 C 0.9147(6) 0.8572(9) 0.6095(6) 0.094(3) Uani 1 1 d .
H2A H 0.9767 0.7718 0.6472 0.112 Uiso 1 1 calc R
H2B H 0.8716 0.7717 0.5469 0.112 Uiso 1 1 calc R
C3 C 0.9612(4) 1.0257(7) 0.5484(4) 0.0454(11) Uani 1 1 d .
H3A H 1.0026 1.1131 0.6112 0.054 Uiso 1 1 calc R
H3B H 0.8991 1.1091 0.5090 0.054 Uiso 1 1 calc R

loop_
_atom_site_aniso_label
_atom_site_aniso_U_11
_atom_site_aniso_U_22
_atom_site_aniso_U_33
_atom_site_aniso_U_23
_atom_site_aniso_U_13
_atom_site_aniso_U_12
Cu1 0.0200(2) 0.0414(3) 0.0148(2) -0.00340(18) 0.00483(15) 0.00207(19)
N1 0.0213(15) 0.055(2) 0.0165(14) -0.0046(14) 0.0036(11) -0.0011(14)
N2 0.0306(17) 0.0296(18) 0.0245(15) -0.0010(12) 0.0116(13) -0.0002(13)
N3 0.0275(19) 0.068(3) 0.046(2) -0.0151(19) -0.0002(16) -0.0047(18)
N4 0.0314(16) 0.0356(18) 0.0170(14) -0.0020(12) -0.0004(12) 0.0065(13)
N5 0.0361(18) 0.0407(19) 0.0211(15) -0.0065(14) 0.0047(13) 0.0011(15)
N6 0.076(3) 0.062(3) 0.035(2) 0.0042(19) -0.017(2) 0.022(2)
N7 0.0235(15) 0.053(2) 0.0199(15) 0.0009(14) 0.0053(12) 0.0058(14)
N8 0.0244(19) 0.194(6) 0.026(2) 0.001(3) 0.0050(15) -0.011(3)
N9 0.0242(19) 0.185(6) 0.042(2) 0.032(3) 0.0135(17) 0.014(3)
N10 0.048(2) 0.042(2) 0.047(2) 0.0147(17) 0.0345(18) 0.0138(17)
C1 0.042(2) 0.036(2) 0.0268(19) -0.0009(16) 0.0153(16) 0.0005(17)
C2 0.126(5) 0.050(3) 0.127(5) 0.012(3) 0.117(5) 0.022(3)
C3 0.050(3) 0.046(3) 0.047(3) -0.003(2) 0.033(2) -0.002(2)

loop_
_atom_type_symbol
_atom_type_description
_atom_type_scat_dispersion_real
_atom_type_scat_dispersion_imag
_atom_type_scat_source
C C 0.0033 0.0016 'International Tables Vol C Tables 4.2.6.8 and 6.1.1.4'
H H 0.0000 0.0000 'International Tables Vol C Tables 4.2.6.8 and 6.1.1.4'
N N 0.0061 0.0033 'International Tables Vol C Tables 4.2.6.8 and 6.1.1.4'
Cu Cu 0.3201 1.2651 'International Tables Vol C Tables 4.2.6.8 and 6.1.1.4'

loop_
_geom_angle_atom_site_label_1
_geom_angle_atom_site_label_2
_geom_angle_atom_site_label_3
_geom_angle
_geom_angle_site_symmetry_1
_geom_angle_site_symmetry_3
N1 Cu1 N7 173.97(12) . .
N1 Cu1 N4 94.07(12) . .
N7 Cu1 N4 90.84(13) . .
N1 Cu1 N1 77.10(13) . 3_677
N7 Cu1 N1 97.61(12) . 3_677
N4 Cu1 N1 168.99(13) . 3_677
N1 Cu1 N4 94.55(12) . 2_656
N7 Cu1 N4 88.77(12) . 2_656
N4 Cu1 N4 92.08(6) . 2_656
N1 Cu1 N4 95.14(12) 3_677 2_656
N1 Cu1 N6 98.58(14) . 2_646
N7 Cu1 N6 78.49(14) . 2_646
N4 Cu1 N6 83.36(12) . 2_646
N1 Cu1 N6 91.38(13) 3_677 2_646
N4 Cu1 N6 166.36(12) 2_656 2_646
N2 N1 Cu1 122.9(2) . .
N2 N1 Cu1 133.5(2) . 3_677
Cu1 N1 Cu1 102.90(13) . 3_677
N3 N2 N1 178.2(4) . .
N5 N4 Cu1 115.9(2) . .
N6 N5 N4 178.5(4) . .
C1 N7 N8 105.7(3) . .
C1 N7 Cu1 128.7(3) . .
N8 N7 Cu1 125.4(3) . .
N9 N8 N7 109.7(4) . .
N8 N9 N10 106.9(4) . .
C1 N10 N9 108.1(3) . .
C1 N10 C2 130.8(5) . .
N9 N10 C2 121.1(5) . .
N10 C1 N7 109.6(4) . .
N10 C1 H1A 125.2 . .
N7 C1 H1A 125.2 . .
C3 C2 N10 117.0(4) . .
C3 C2 H2A 108.1 . .
N10 C2 H2A 108.1 . .
C3 C2 H2B 108.1 . .
N10 C2 H2B 108.1 . .
H2A C2 H2B 107.3 . .
C2 C3 C3 117.3(5) . 3_776
C2 C3 H3A 108.0 . .
C3 C3 H3A 108.0 3_776 .
C2 C3 H3B 108.0 . .
C3 C3 H3B 108.0 3_776 .
H3A C3 H3B 107.2 . .

loop_
_geom_bond_atom_site_label_1
_geom_bond_atom_site_label_2
_geom_bond_distance
_geom_bond_site_symmetry_2
Cu1 N1 1.992(3) .
Cu1 N7 1.993(3) .
Cu1 N4 1.995(3) .
Cu1 N1 1.999(3) 3_677
Cu1 N4 2.557(3) 2_656
Cu1 N6 2.770(5) 2_646
N1 N2 1.220(4) .
N1 Cu1 1.999(3) 3_677
N2 N3 1.138(4) .
N4 N5 1.203(4) .
N5 N6 1.145(5) .
N7 C1 1.300(5) .
N7 N8 1.341(5) .
N8 N9 1.288(5) .
N9 N10 1.326(6) .
N10 C1 1.300(5) .
N10 C2 1.466(5) .
C1 H1A 0.9300 .
C2 C3 1.402(7) .
C2 H2A 0.9700 .
C2 H2B 0.9700 .
C3 C3 1.497(7) 3_776
C3 H3A 0.9700 .
C3 H3B 0.9700 .

loop_
_geom_torsion_atom_site_label_1
_geom_torsion_atom_site_label_2
_geom_torsion_atom_site_label_3
_geom_torsion_atom_site_label_4
_geom_torsion
_geom_torsion_site_symmetry_1
_geom_torsion_site_symmetry_4
N7 Cu1 N1 N2 -159.1(12) . .
N4 Cu1 N1 N2 -14.8(3) . .
N1 Cu1 N1 N2 171.9(4) 3_677 .
N4 Cu1 N1 N2 77.6(3) 2_656 .
N6 Cu1 N1 N2 -98.7(3) 2_646 .
N7 Cu1 N1 Cu1 29.0(15) . 3_677
N4 Cu1 N1 Cu1 173.34(15) . 3_677
N1 Cu1 N1 Cu1 0.0 3_677 3_677
N4 Cu1 N1 Cu1 -94.24(14) 2_656 3_677
N6 Cu1 N1 Cu1 89.45(15) 2_646 3_677
Cu1 N1 N2 N3 -18(13) . .
Cu1 N1 N2 N3 151(12) 3_677 .
N1 Cu1 N4 N5 79.2(3) . .
N7 Cu1 N4 N5 -104.3(3) . .
N1 Cu1 N4 N5 115.5(7) 3_677 .
N4 Cu1 N4 N5 -15.5(2) 2_656 .
N6 Cu1 N4 N5 177.4(3) 2_646 .
Cu1 N4 N5 N6 136(18) . .
N1 Cu1 N7 C1 147.5(12) . .
N4 Cu1 N7 C1 3.1(4) . .
N1 Cu1 N7 C1 176.0(4) 3_677 .
N4 Cu1 N7 C1 -88.9(4) 2_656 .
N6 Cu1 N7 C1 86.2(4) 2_646 .
N1 Cu1 N7 N8 -26.7(16) . .
N4 Cu1 N7 N8 -171.1(4) . .
N1 Cu1 N7 N8 1.8(4) 3_677 .
N4 Cu1 N7 N8 96.9(4) 2_656 .
N6 Cu1 N7 N8 -88.0(4) 2_646 .
C1 N7 N8 N9 -0.6(6) . .
Cu1 N7 N8 N9 174.7(4) . .
N7 N8 N9 N10 0.1(7) . .
N8 N9 N10 C1 0.5(6) . .
N8 N9 N10 C2 -179.4(5) . .
N9 N10 C1 N7 -0.9(5) . .
C2 N10 C1 N7 179.0(4) . .
N8 N7 C1 N10 0.9(5) . .
Cu1 N7 C1 N10 -174.2(3) . .
C1 N10 C2 C3 104.2(7) . .
N9 N10 C2 C3 -76.0(8) . .
N10 C2 C3 C3 178.6(6) . 3_776
